data_4131523
loop_
_publ_author_name
'Kim, Woo Gyum'
'Kang, Mi Eun'
'Lee, Jae Bin'
'Jeon, Min Ho'
'Lee, Sungmin'
'Lee, Jungha'
'Choi, Bongseo'
'Cal, Pedro M. S. D.'
'Kang, Sebyung'
'Kee, Jung-Min'
'Bernardes, Gon\,calo J L'
'Rohde, Jan-Uwe'
'Choe, Wonyoung'
'Hong, Sung You'

_publ_section_title
;
 Nickel-Catalyzed Azide-Alkyne Cycloaddition To Access 1,5-Disubstituted
 1,2,3-Triazoles in Air and Water.
;
_journal_issue 35
_journal_name_full 'Journal of the American Chemical Society'
_journal_page_first 12121
_journal_page_last 12124
_journal_paper_doi 10.1021/jacs.7b06338
_journal_volume 139
_journal_year 2017
_chemical_formula_sum 'C15 H12 N4 O2'
_chemical_formula_weight 280.29
_chemical_name_common GD-5
_chemical_name_systematic GD-5
_space_group_crystal_system monoclinic
_space_group_IT_number 4
_space_group_name_Hall 'P 2yb'
_space_group_name_H-M_alt 'P 1 21 1'
_atom_sites_solution_hydrogens geom
_audit_creation_method SHELXL-2014/7
_cell_angle_alpha 90
_cell_angle_beta 99.74(3)
_cell_angle_gamma 90
_cell_formula_units_Z 2
_cell_length_a 6.8000(14)
_cell_length_b 11.502(2)
_cell_length_c 8.4630(17)
_cell_measurement_reflns_used 4332
_cell_measurement_temperature 123
_cell_measurement_theta_max 31.490
_cell_measurement_theta_min 2.442
_cell_volume 652.4(2)
_computing_structure_refinement 'SHELXL-2014/7 (Sheldrick, 2014)'
_diffrn_ambient_temperature 123
_diffrn_measured_fraction_theta_full 1.000
_diffrn_measured_fraction_theta_max 0.993
_diffrn_measurement_device_type 'Bruker APEX-II CCD'
_diffrn_measurement_method '\w scans'
_diffrn_radiation_source 'fine-focus sealed tube'
_diffrn_radiation_type MoK\a
_diffrn_radiation_wavelength 0.71073
_diffrn_reflns_av_R_equivalents 0.1151
_diffrn_reflns_av_unetI/netI 0.1160
_diffrn_reflns_Laue_measured_fraction_full 1.000
_diffrn_reflns_Laue_measured_fraction_max 0.993
_diffrn_reflns_limit_h_max 9
_diffrn_reflns_limit_h_min -9
_diffrn_reflns_limit_k_max 16
_diffrn_reflns_limit_k_min -16
_diffrn_reflns_limit_l_max 12
_diffrn_reflns_limit_l_min -12
_diffrn_reflns_number 7695
_diffrn_reflns_point_group_measured_fraction_full 1.000
_diffrn_reflns_point_group_measured_fraction_max 0.988
_diffrn_reflns_theta_full 25.242
_diffrn_reflns_theta_max 31.490
_diffrn_reflns_theta_min 2.442
_exptl_absorpt_coefficient_mu 0.099
_exptl_crystal_colour yellow
_exptl_crystal_density_diffrn 1.427
_exptl_crystal_description needle
_exptl_crystal_F_000 123
_refine_diff_density_max 0.430
_refine_diff_density_min -0.751
_refine_diff_density_rms 0.154
_refine_ls_abs_structure_details
;
 Flack x determined using 1560 quotients [(I+)-(I-)]/[(I+)+(I-)]
 (Parsons, Flack and Wagner, Acta Cryst. B69 (2013) 249-259).
;
_refine_ls_abs_structure_Flack -0.3(7)
_refine_ls_extinction_method none
_refine_ls_goodness_of_fit_ref 1.153
_refine_ls_hydrogen_treatment constr
_refine_ls_matrix_type full
_refine_ls_number_parameters 190
_refine_ls_number_reflns 4282
_refine_ls_number_restraints 1
_refine_ls_restrained_S_all 1.153
_refine_ls_R_factor_all 0.0733
_refine_ls_R_factor_gt 0.0628
_refine_ls_shift/su_max 0.000
_refine_ls_shift/su_mean 0.000
_refine_ls_structure_factor_coef Fsqd
_refine_ls_weighting_details 'w=1/[\s^2^(Fo^2^)+(0.0898P)^2^+0.1115P] where P=(Fo^2^+2Fc^2^)/3'
_refine_ls_weighting_scheme calc
_refine_ls_wR_factor_gt 0.1664
_refine_ls_wR_factor_ref 0.1726
_reflns_Friedel_coverage 0.906
_reflns_Friedel_fraction_full 0.999
_reflns_Friedel_fraction_max 0.983
_reflns_number_gt 3946
_reflns_number_total 4282
_reflns_threshold_expression 'I > 2\s(I)'
_cod_data_source_file ja7b06338_si_002.cif
_cod_data_source_block P21_a
_cod_original_sg_symbol_H-M 'P 21'
_cod_database_code 4131523
_shelx_shelxl_version_number 2014/7
_shelx_space_group_comment
;
The symmetry employed for this shelxl refinement is uniquely defined
by the following loop, which should always be used as a source of
symmetry information in preference to the above space-group names.
They are only intended as comments.
;

loop_
_space_group_symop_operation_xyz
'x, y, z'
'-x, y+1/2, -z'

loop_
_atom_site_label
_atom_site_type_symbol
_atom_site_fract_x
_atom_site_fract_y
_atom_site_fract_z
_atom_site_U_iso_or_equiv
_atom_site_adp_type
_atom_site_occupancy
_atom_site_site_symmetry_order
_atom_site_calc_flag
_atom_site_refinement_flags_posn
_atom_site_refinement_flags_adp
O001 O 1.2441(3) 0.3621(2) 0.1258(3) 0.0251(4) Uani 1 1 d . .
O002 O 1.0895(4) 0.2375(2) 0.2522(3) 0.0326(5) Uani 1 1 d . .
N10 N 0.3939(3) 0.6945(2) 0.3126(3) 0.0196(4) Uani 1 1 d . .
N1 N 1.1021(3) 0.3328(2) 0.1885(2) 0.0199(4) Uani 1 1 d . .
N12 N 0.1890(3) 0.7603(2) 0.1117(3) 0.0245(5) Uani 1 1 d . .
N11 N 0.2318(3) 0.7623(2) 0.2687(3) 0.0235(4) Uani 1 1 d . .
C007 C 0.9253(3) 0.5110(2) 0.0881(3) 0.0183(4) Uani 1 1 d . .
H007 H 1.0196 0.5231 0.0221 0.022 Uiso 1 1 calc R U
C008 C 0.9375(3) 0.4155(2) 0.1884(3) 0.0180(4) Uani 1 1 d . .
C009 C 0.8006(4) 0.3935(2) 0.2886(3) 0.0188(5) Uani 1 1 d . .
H009 H 0.8127 0.3282 0.3543 0.023 Uiso 1 1 calc R U
C00A C 0.6455(3) 0.4713(2) 0.2884(3) 0.0184(4) Uani 1 1 d . .
H00A H 0.5523 0.4583 0.3553 0.022 Uiso 1 1 calc R U
C00B C 0.1805(4) 0.5704(3) 0.5366(3) 0.0238(5) Uani 1 1 d . .
H00B H 0.1008 0.6104 0.4541 0.029 Uiso 1 1 calc R U
C00C C 0.3840(4) 0.5935(2) 0.5719(3) 0.0186(4) Uani 1 1 d . .
C00D C 0.4577(3) 0.6490(2) 0.1825(3) 0.0180(4) Uani 1 1 d . .
C00E C 0.4155(4) 0.4510(3) 0.7858(3) 0.0241(5) Uani 1 1 d . .
H00E H 0.4945 0.4117 0.8694 0.029 Uiso 1 1 calc R U
C00F C 0.6271(3) 0.5691(2) 0.1890(3) 0.0175(4) Uani 1 1 d . .
C00G C 0.5015(4) 0.5341(3) 0.6977(3) 0.0221(5) Uani 1 1 d . .
H00G H 0.6374 0.5498 0.7230 0.026 Uiso 1 1 calc R U
C00H C 0.7682(4) 0.5885(2) 0.0885(3) 0.0188(4) Uani 1 1 d . .
H00H H 0.7567 0.6534 0.0219 0.023 Uiso 1 1 calc R U
C00I C 0.4821(4) 0.6855(2) 0.4822(3) 0.0206(5) Uani 1 1 d . .
H00C H 0.4716 0.7603 0.5331 0.025 Uiso 1 1 calc R U
H00D H 0.6228 0.6673 0.4907 0.025 Uiso 1 1 calc R U
C13 C 0.3249(4) 0.6918(3) 0.0545(3) 0.0221(5) Uani 1 1 d . .
H13 H 0.3274 0.6765 -0.0530 0.027 Uiso 1 1 calc R U
C00K C 0.2128(4) 0.4271(3) 0.7488(3) 0.0227(5) Uani 1 1 d . .
H00K H 0.1559 0.3713 0.8066 0.027 Uiso 1 1 calc R U
C00L C 0.0956(4) 0.4870(3) 0.6248(3) 0.0256(5) Uani 1 1 d . .
H00L H -0.0405 0.4717 0.6003 0.031 Uiso 1 1 calc R U

loop_
_atom_site_aniso_label
_atom_site_aniso_U_11
_atom_site_aniso_U_22
_atom_site_aniso_U_33
_atom_site_aniso_U_23
_atom_site_aniso_U_13
_atom_site_aniso_U_12
O001 0.0149(7) 0.0280(11) 0.0318(9) -0.0034(8) 0.0023(6) 0.0000(8)
O002 0.0321(11) 0.0240(11) 0.0431(12) 0.0100(9) 0.0106(9) 0.0126(9)
N10 0.0161(8) 0.0162(10) 0.0260(9) 0.0038(8) 0.0025(7) 0.0016(8)
N1 0.0148(8) 0.0218(11) 0.0214(9) -0.0017(8) -0.0014(7) 0.0036(8)
N12 0.0181(9) 0.0215(10) 0.0326(11) 0.0077(9) 0.0004(7) 0.0027(9)
N11 0.0179(9) 0.0185(10) 0.0338(11) 0.0056(9) 0.0035(7) 0.0049(9)
C007 0.0146(9) 0.0190(11) 0.0205(9) 0.0003(8) 0.0005(7) -0.0009(9)
C008 0.0121(8) 0.0181(11) 0.0215(9) -0.0033(8) -0.0032(7) 0.0013(8)
C009 0.0187(10) 0.0166(11) 0.0199(9) 0.0025(8) -0.0001(7) 0.0032(9)
C00A 0.0152(9) 0.0172(11) 0.0217(9) 0.0014(8) 0.0001(7) 0.0008(9)
C00B 0.0187(10) 0.0279(13) 0.0227(10) 0.0022(10) -0.0023(8) -0.0035(10)
C00C 0.0169(10) 0.0176(11) 0.0203(9) -0.0008(8) 0.0005(7) -0.0022(9)
C00D 0.0141(9) 0.0158(10) 0.0230(10) 0.0029(8) -0.0001(7) -0.0015(9)
C00E 0.0234(11) 0.0238(13) 0.0230(10) 0.0030(10) -0.0017(8) 0.0008(11)
C00F 0.0141(9) 0.0163(10) 0.0201(9) -0.0005(8) -0.0030(7) 0.0005(9)
C00G 0.0168(9) 0.0240(12) 0.0237(10) -0.0003(9) -0.0016(8) -0.0006(10)
C00H 0.0175(10) 0.0170(11) 0.0205(9) 0.0014(8) -0.0011(7) 0.0016(9)
C00I 0.0191(10) 0.0196(11) 0.0225(10) -0.0011(9) 0.0018(8) -0.0040(10)
C13 0.0160(10) 0.0211(12) 0.0274(10) 0.0073(10) -0.0015(8) -0.0004(10)
C00K 0.0243(11) 0.0217(12) 0.0213(10) 0.0006(9) 0.0017(8) -0.0054(10)
C00L 0.0194(10) 0.0294(14) 0.0257(11) 0.0002(10) -0.0029(8) -0.0057(11)

loop_
_atom_type_symbol
_atom_type_description
_atom_type_scat_dispersion_real
_atom_type_scat_dispersion_imag
_atom_type_scat_source
C C 0.0033 0.0016 'International Tables Vol C Tables 4.2.6.8 and 6.1.1.4'
H H 0.0000 0.0000 'International Tables Vol C Tables 4.2.6.8 and 6.1.1.4'
N N 0.0061 0.0033 'International Tables Vol C Tables 4.2.6.8 and 6.1.1.4'
O O 0.0106 0.0060 'International Tables Vol C Tables 4.2.6.8 and 6.1.1.4'

loop_
_geom_angle_atom_site_label_1
_geom_angle_atom_site_label_2
_geom_angle_atom_site_label_3
_geom_angle
N11 N10 C00D 111.0(2)
N11 N10 C00I 119.4(2)
C00D N10 C00I 129.4(2)
O001 N1 O002 123.5(2)
O001 N1 C008 118.6(2)
O002 N1 C008 117.9(2)
N11 N12 C13 108.8(2)
N12 N11 N10 107.4(2)
C008 C007 C00H 118.3(2)
C008 C007 H007 120.8
C00H C007 H007 120.8
C007 C008 C009 123.0(2)
C007 C008 N1 118.8(2)
C009 C008 N1 118.2(2)
C00A C009 C008 118.2(2)
C00A C009 H009 120.9
C008 C009 H009 120.9
C009 C00A C00F 120.7(2)
C009 C00A H00A 119.6
C00F C00A H00A 119.6
C00C C00B C00L 120.1(2)
C00C C00B H00B 119.9
C00L C00B H00B 119.9
C00B C00C C00G 119.4(2)
C00B C00C C00I 122.0(2)
C00G C00C C00I 118.6(2)
N10 C00D C13 104.0(2)
N10 C00D C00F 124.7(2)
C13 C00D C00F 131.2(2)
C00K C00E C00G 120.2(2)
C00K C00E H00E 119.9
C00G C00E H00E 119.9
C00A C00F C00H 119.5(2)
C00A C00F C00D 121.1(2)
C00H C00F C00D 119.3(2)
C00C C00G C00E 120.2(2)
C00C C00G H00G 119.9
C00E C00G H00G 119.9
C007 C00H C00F 120.2(2)
C007 C00H H00H 119.9
C00F C00H H00H 119.9
N10 C00I C00C 113.4(2)
N10 C00I H00C 108.9
C00C C00I H00C 108.9
N10 C00I H00D 108.9
C00C C00I H00D 108.9
H00C C00I H00D 107.7
N12 C13 C00D 108.7(2)
N12 C13 H13 125.6
C00D C13 H13 125.6
C00E C00K C00L 119.6(3)
C00E C00K H00K 120.2
C00L C00K H00K 120.2
C00K C00L C00B 120.5(2)
C00K C00L H00L 119.8
C00B C00L H00L 119.8

loop_
_geom_bond_atom_site_label_1
_geom_bond_atom_site_label_2
_geom_bond_distance
O001 N1 1.226(3)
O002 N1 1.231(3)
N10 N11 1.350(3)
N10 C00D 1.356(3)
N10 C00I 1.463(3)
N1 C008 1.468(3)
N12 N11 1.312(3)
N12 C13 1.364(4)
C007 C008 1.382(4)
C007 C00H 1.392(3)
C007 H007 0.9300
C008 C009 1.385(3)
C009 C00A 1.383(3)
C009 H009 0.9300
C00A C00F 1.398(3)
C00A H00A 0.9300
C00B C00C 1.391(3)
C00B C00L 1.399(4)
C00B H00B 0.9300
C00C C00G 1.397(3)
C00C C00I 1.520(4)
C00D C13 1.378(3)
C00D C00F 1.467(3)
C00E C00K 1.389(4)
C00E C00G 1.400(4)
C00E H00E 0.9300
C00F C00H 1.403(3)
C00G H00G 0.9300
C00H H00H 0.9300
C00I H00C 0.9700
C00I H00D 0.9700
C13 H13 0.9300
C00K C00L 1.389(4)
C00K H00K 0.9300
C00L H00L 0.9300
